data_7232304
loop_
_publ_author_name
'Li, Yue-Lan'
'Zhu, Rong-Xiu'
'Li, Gang'
'Wang, Ning-Ning'
'Liu, Chun-Yu'
'Zhao, Zun-Tian'
'Lou, Hong-Xiang'

_publ_section_title
;
 Secondary metabolites from the endolichenic fungus Ophiosphaerella korrae
;
_journal_issue 8
_journal_name_full 'RSC Advances'
_journal_page_first 4140
_journal_paper_doi 10.1039/C8RA10329A
_journal_volume 9
_journal_year 2019
_chemical_formula_moiety 'C13 H16 O6'
_chemical_formula_sum 'C13 H16 O6'
_chemical_formula_weight 268.26
_space_group_crystal_system orthorhombic
_space_group_IT_number 19
_space_group_name_Hall 'P 2ac 2ab'
_space_group_name_H-M_alt 'P 21 21 21'
_symmetry_space_group_name_Hall 'P 2ac 2ab'
_symmetry_space_group_name_H-M 'P 21 21 21'
_atom_sites_solution_hydrogens mixed
_audit_creation_date 2018-10-18
_audit_creation_method
;
Olex2 1.2
(compiled 2018.05.29 svn.r3508 for OlexSys, GUI svn.r5506)
;
_audit_update_record
;
2018-10-18 deposited with the CCDC.
2019-01-14 downloaded from the CCDC.
;
_cell_angle_alpha 90
_cell_angle_beta 90
_cell_angle_gamma 90
_cell_formula_units_Z 8
_cell_length_a 12.4892(3)
_cell_length_b 13.7293(4)
_cell_length_c 14.9296(4)
_cell_measurement_reflns_used 9827
_cell_measurement_temperature 293.15
_cell_measurement_theta_max 71.865
_cell_measurement_theta_min 4.375
_cell_volume 2559.95(12)
_computing_cell_refinement 'SAINT v8.37A (Bruker, 2015)'
_computing_data_reduction 'SAINT v8.37A (Bruker, 2015)'
_computing_molecular_graphics 'Olex2 (Dolomanov et al., 2009)'
_computing_publication_material 'Olex2 (Dolomanov et al., 2009)'
_computing_structure_refinement 'ShelXL (Sheldrick, 2015)'
_computing_structure_solution 'SHELXT 2014/5 (Sheldrick, 2014)'
_diffrn_ambient_temperature 293.15
_diffrn_measured_fraction_theta_full 0.992
_diffrn_measured_fraction_theta_max 0.992
_diffrn_measurement_device_type 'Bruker APEX-II CCD'
_diffrn_measurement_method '\f and \w scans'
_diffrn_radiation_type CuK\a
_diffrn_radiation_wavelength 1.54178
_diffrn_reflns_av_R_equivalents 0.1538
_diffrn_reflns_av_unetI/netI 0.0888
_diffrn_reflns_Laue_measured_fraction_full 0.992
_diffrn_reflns_Laue_measured_fraction_max 0.992
_diffrn_reflns_limit_h_max 14
_diffrn_reflns_limit_h_min -14
_diffrn_reflns_limit_k_max 16
_diffrn_reflns_limit_k_min -16
_diffrn_reflns_limit_l_max 17
_diffrn_reflns_limit_l_min -17
_diffrn_reflns_number 26351
_diffrn_reflns_point_group_measured_fraction_full 0.983
_diffrn_reflns_point_group_measured_fraction_max 0.983
_diffrn_reflns_theta_full 66.561
_diffrn_reflns_theta_max 66.561
_diffrn_reflns_theta_min 4.375
_diffrn_standards_number 0
_exptl_absorpt_coefficient_mu 0.939
_exptl_absorpt_correction_T_max 0.7536
_exptl_absorpt_correction_T_min 0.3135
_exptl_absorpt_correction_type multi-scan
_exptl_absorpt_process_details
'SADABS-2014/5 (Bruker,2014/5) was used for absorption correction. wR2(int) was 0.1877 before and 0.1078 after correction. The Ratio of minimum to maximum transmission is 0.4160. The \l/2 correction factor is 0.00150.'
_exptl_crystal_colour colourless
_exptl_crystal_colour_primary colourless
_exptl_crystal_density_diffrn 1.392
_exptl_crystal_description block
_exptl_crystal_F_000 1136
_exptl_crystal_size_max 0.1
_exptl_crystal_size_mid 0.1
_exptl_crystal_size_min 0.1
_refine_diff_density_max 0.648
_refine_diff_density_min -0.582
_refine_diff_density_rms 0.144
_refine_ls_abs_structure_details
;
 Refined as an inversion twin.
;
_refine_ls_abs_structure_Flack 0.4(5)
_refine_ls_extinction_coef 0.0030(12)
_refine_ls_extinction_expression Fc^*^=kFc[1+0.001xFc^2^\l^3^/sin(2\q)]^-1/4^
_refine_ls_extinction_method 'SHELXL-2018/3 (Sheldrick 2018)'
_refine_ls_goodness_of_fit_ref 1.042
_refine_ls_hydrogen_treatment constr
_refine_ls_matrix_type full
_refine_ls_number_parameters 356
_refine_ls_number_reflns 4435
_refine_ls_number_restraints 4
_refine_ls_restrained_S_all 1.042
_refine_ls_R_factor_all 0.1066
_refine_ls_R_factor_gt 0.0910
_refine_ls_shift/su_max 0.000
_refine_ls_shift/su_mean 0.000
_refine_ls_structure_factor_coef Fsqd
_refine_ls_weighting_details 'w=1/[\s^2^(Fo^2^)+(0.2000P)^2^] where P=(Fo^2^+2Fc^2^)/3'
_refine_ls_weighting_scheme calc
_refine_ls_wR_factor_gt 0.2401
_refine_ls_wR_factor_ref 0.2633
_reflns_Friedel_coverage 0.748
_reflns_Friedel_fraction_full 0.970
_reflns_Friedel_fraction_max 0.970
_reflns_number_gt 3569
_reflns_number_total 4435
_reflns_threshold_expression 'I > 2\s(I)'
_cod_data_source_file c8ra10329a2.cif
_cod_data_source_block cu_20181016_0m_a
_cod_database_code 7232304
_shelx_shelxl_version_number 2018/3
_shelx_space_group_comment
;
The symmetry employed for this shelxl refinement is uniquely defined
by the following loop, which should always be used as a source of
symmetry information in preference to the above space-group names.
They are only intended as comments.
;
_shelx_estimated_absorpt_t_max 0.912
_shelx_estimated_absorpt_t_min 0.912
_olex2_refinement_description
;
1. Twinned data refinement
 Scales: 0.6(5)
 0.4(5)
2. Fixed Uiso
 At 1.2 times of:
  All C(H) groups, All C(H,H) groups
 At 1.5 times of:
  All C(H,H,H) groups, All O(H) groups
3. Restrained distances
 H5-O8_$1
 2.2 with sigma of 0.02
 H5_$2-H12
 2.2 with sigma of 0.02
 H9-O8
 2.4 with sigma of 0.02
 H12A_$3-H9
 2.2 with sigma of 0.02
4.a Riding coordinates:
 O9(H9)
4.b Ternary CH refined with riding coordinates:
 C23(H23), C10(H10)
4.c Secondary CH2 refined with riding coordinates:
 C24(H24A,H24B), C11(H11A,H11B)
4.d Aromatic/amide H refined with riding coordinates:
 C17(H17), C4(H4)
4.e Idealised Me refined as rotating group:
 C26(H26A,H26B,H26C), C25(H25A,H25B,H25C), C19(H19A,H19B,H19C), C13(H13A,H13B,
 H13C), C12(H12A,H12B,H12C), C6(H6A,H6B,H6C)
4.f Idealised tetrahedral OH refined as rotating group:
 O11(H11), O12(H12), O3(H3), O5(H5), O6(H6)
;
_olex2_submission_special_instructions 'No special instructions were received'

loop_
_space_group_symop_operation_xyz
'x, y, z'
'-x+1/2, -y, z+1/2'
'-x, y+1/2, -z+1/2'
'x+1/2, -y+1/2, -z'

loop_
_atom_site_label
_atom_site_type_symbol
_atom_site_fract_x
_atom_site_fract_y
_atom_site_fract_z
_atom_site_U_iso_or_equiv
_atom_site_adp_type
_atom_site_occupancy
_atom_site_site_symmetry_order
_atom_site_calc_flag
_atom_site_refinement_flags_posn
O11 O 0.4080(4) 0.1195(4) 0.3551(3) 0.0256(11) Uani 1 1 d .
H11 H 0.432193 0.064131 0.350801 0.038 Uiso 1 1 calc GR
O9 O 0.6926(4) 0.4975(4) 0.4785(4) 0.0357(13) Uani 1 1 d .
H9 H 0.673076 0.507142 0.426835 0.054 Uiso 1 1 d DR
O7 O 0.4532(4) 0.3165(4) 0.3591(3) 0.0286(11) Uani 1 1 d .
O12 O 0.5899(4) 0.0459(4) 0.4529(4) 0.0368(13) Uani 1 1 d .
H12 H 0.604607 0.023867 0.403378 0.055 Uiso 1 1 calc DGR
O10 O 0.5293(4) 0.3698(5) 0.7456(3) 0.0387(14) Uani 1 1 d .
O8 O 0.5681(4) 0.4317(5) 0.3151(3) 0.0382(13) Uani 1 1 d D
C16 C 0.6195(5) 0.4437(5) 0.5212(5) 0.0243(14) Uani 1 1 d .
C22 C 0.4147(5) 0.2710(5) 0.4414(5) 0.0221(14) Uani 1 1 d .
C15 C 0.5461(5) 0.3890(5) 0.4728(4) 0.0252(15) Uani 1 1 d .
C14 C 0.5286(5) 0.3846(5) 0.3763(5) 0.0257(15) Uani 1 1 d .
C21 C 0.4739(5) 0.3255(6) 0.5147(5) 0.0242(14) Uani 1 1 d .
C23 C 0.4458(5) 0.1634(5) 0.4367(5) 0.0252(15) Uani 1 1 d .
H23 H 0.410863 0.130006 0.486850 0.030 Uiso 1 1 calc R
C18 C 0.5398(5) 0.3775(5) 0.6553(4) 0.0264(15) Uani 1 1 d .
C20 C 0.4671(5) 0.3174(6) 0.6061(4) 0.0270(15) Uani 1 1 d .
C17 C 0.6149(5) 0.4361(6) 0.6145(5) 0.0266(15) Uani 1 1 d .
H17 H 0.663157 0.470985 0.649506 0.032 Uiso 1 1 calc R
C26 C 0.3909(6) 0.2501(7) 0.6564(6) 0.0383(19) Uani 1 1 d .
H26A H 0.341315 0.288366 0.690705 0.057 Uiso 1 1 calc GR
H26B H 0.431152 0.208824 0.695960 0.057 Uiso 1 1 calc GR
H26C H 0.352225 0.210638 0.614328 0.057 Uiso 1 1 calc GR
C24 C 0.5661(5) 0.1467(6) 0.4453(5) 0.0314(17) Uani 1 1 d .
H24A H 0.602080 0.173104 0.393081 0.038 Uiso 1 1 calc R
H24B H 0.592738 0.180669 0.497703 0.038 Uiso 1 1 calc R
C25 C 0.2930(5) 0.2811(6) 0.4412(6) 0.0346(18) Uani 1 1 d .
H25A H 0.274128 0.348857 0.440905 0.052 Uiso 1 1 calc GR
H25B H 0.264158 0.250652 0.493824 0.052 Uiso 1 1 calc GR
H25C H 0.264280 0.250114 0.388821 0.052 Uiso 1 1 calc GR
C19 C 0.5972(7) 0.4307(8) 0.8004(6) 0.047(2) Uani 1 1 d .
H19A H 0.670700 0.420593 0.783973 0.071 Uiso 1 1 calc GR
H19B H 0.587395 0.414157 0.862296 0.071 Uiso 1 1 calc GR
H19C H 0.578647 0.497820 0.791210 0.071 Uiso 1 1 calc GR
O1 O 0.9730(3) 0.8113(4) 0.7011(3) 0.0258(11) Uani 1 1 d .
O3 O 0.7248(4) 0.9757(4) 0.5711(3) 0.0315(12) Uani 1 1 d .
H3 H 0.680949 0.991288 0.532839 0.047 Uiso 1 1 calc GR
O5 O 1.0520(4) 0.6037(4) 0.6612(3) 0.0273(11) Uani 1 1 d .
H5 H 1.010083 0.566552 0.686054 0.041 Uiso 1 1 calc DGR
O6 O 0.8452(4) 0.5561(5) 0.5870(4) 0.0411(15) Uani 1 1 d .
H6 H 0.781286 0.554442 0.574430 0.062 Uiso 1 1 calc GR
O4 O 0.9329(4) 0.8828(4) 0.3119(3) 0.0323(12) Uani 1 1 d .
O2 O 0.8370(4) 0.9084(5) 0.7419(3) 0.0374(14) Uani 1 1 d .
C3 C 0.8109(5) 0.9347(5) 0.5312(5) 0.0251(15) Uani 1 1 d .
C7 C 0.9887(5) 0.8349(5) 0.4541(5) 0.0239(14) Uani 1 1 d .
C10 C 0.9947(5) 0.6673(5) 0.6040(5) 0.0223(14) Uani 1 1 d .
H10 H 1.013813 0.649993 0.542334 0.027 Uiso 1 1 calc R
C2 C 0.8861(5) 0.8868(6) 0.5843(4) 0.0230(14) Uani 1 1 d .
C8 C 0.9713(5) 0.8363(5) 0.5454(4) 0.0212(13) Uani 1 1 d .
C1 C 0.8897(5) 0.8741(6) 0.6813(5) 0.0273(16) Uani 1 1 d .
C4 C 0.8254(5) 0.9347(6) 0.4395(5) 0.0269(15) Uani 1 1 d .
H4 H 0.776990 0.966802 0.402515 0.032 Uiso 1 1 calc R
C13 C 1.0804(5) 0.7834(6) 0.4085(5) 0.0288(16) Uani 1 1 d .
H13A H 1.125550 0.830476 0.379638 0.043 Uiso 1 1 calc GR
H13B H 1.052711 0.738927 0.364621 0.043 Uiso 1 1 calc GR
H13C H 1.121201 0.748053 0.452216 0.043 Uiso 1 1 calc GR
C9 C 1.0260(5) 0.7766(5) 0.6175(4) 0.0233(15) Uani 1 1 d .
C5 C 0.9139(5) 0.8857(6) 0.4022(4) 0.0264(16) Uani 1 1 d .
C12 C 1.1449(5) 0.7928(6) 0.6327(5) 0.0315(17) Uani 1 1 d .
H12A H 1.173249 0.832342 0.585249 0.047 Uiso 1 1 calc DGR
H12B H 1.181112 0.731092 0.633344 0.047 Uiso 1 1 calc GR
H12C H 1.155572 0.825094 0.688993 0.047 Uiso 1 1 calc GR
C11 C 0.8740(5) 0.6525(6) 0.6133(6) 0.0346(18) Uani 1 1 d .
H11A H 0.852749 0.663441 0.674940 0.042 Uiso 1 1 calc R
H11B H 0.836541 0.699259 0.575946 0.042 Uiso 1 1 calc R
C6 C 0.8573(6) 0.9279(7) 0.2536(5) 0.0368(19) Uani 1 1 d .
H6A H 0.880625 0.920704 0.192658 0.055 Uiso 1 1 calc GR
H6B H 0.851769 0.995830 0.267959 0.055 Uiso 1 1 calc GR
H6C H 0.788667 0.897426 0.260849 0.055 Uiso 1 1 calc GR

loop_
_atom_site_aniso_label
_atom_site_aniso_U_11
_atom_site_aniso_U_22
_atom_site_aniso_U_33
_atom_site_aniso_U_23
_atom_site_aniso_U_13
_atom_site_aniso_U_12
O11 0.025(2) 0.019(3) 0.032(2) -0.003(2) -0.0066(19) 0.0012(19)
O9 0.035(2) 0.035(3) 0.037(3) 0.006(2) -0.006(2) -0.010(2)
O7 0.028(2) 0.027(3) 0.031(2) 0.000(2) -0.002(2) 0.000(2)
O12 0.030(2) 0.039(3) 0.041(3) -0.007(2) -0.014(2) 0.009(2)
O10 0.045(3) 0.043(4) 0.028(2) -0.003(2) -0.005(2) 0.002(3)
O8 0.035(3) 0.045(4) 0.034(3) 0.004(3) -0.001(2) -0.015(3)
C16 0.020(3) 0.019(4) 0.034(3) 0.002(3) 0.001(3) -0.002(3)
C22 0.018(3) 0.017(4) 0.031(3) 0.002(3) 0.000(3) -0.001(2)
C15 0.023(3) 0.022(4) 0.030(3) -0.002(3) -0.003(3) 0.004(3)
C14 0.024(3) 0.020(4) 0.034(4) -0.002(3) -0.006(3) -0.001(3)
C21 0.018(3) 0.023(4) 0.031(3) -0.004(3) -0.002(2) 0.002(3)
C23 0.019(3) 0.028(4) 0.028(3) -0.001(3) -0.006(3) -0.004(3)
C18 0.030(3) 0.021(4) 0.028(3) 0.000(3) -0.001(3) 0.009(3)
C20 0.023(3) 0.031(4) 0.027(3) -0.001(3) -0.001(3) 0.001(3)
C17 0.022(3) 0.020(4) 0.038(4) -0.008(3) -0.004(3) -0.003(3)
C26 0.037(4) 0.038(5) 0.040(4) -0.001(4) 0.011(3) -0.003(4)
C24 0.016(3) 0.033(5) 0.045(4) -0.011(3) -0.008(3) 0.003(3)
C25 0.015(3) 0.035(5) 0.053(5) 0.000(4) -0.006(3) 0.002(3)
C19 0.054(5) 0.049(6) 0.038(4) -0.004(4) -0.012(4) 0.003(4)
O1 0.021(2) 0.025(3) 0.032(2) 0.000(2) -0.0005(19) 0.0062(19)
O3 0.019(2) 0.038(3) 0.037(3) 0.001(2) -0.0024(19) 0.011(2)
O5 0.024(2) 0.025(3) 0.033(2) 0.005(2) -0.0009(19) 0.002(2)
O6 0.029(2) 0.033(3) 0.062(4) 0.002(3) -0.021(3) -0.012(2)
O4 0.027(2) 0.042(3) 0.028(2) 0.006(2) -0.003(2) 0.008(2)
O2 0.033(2) 0.049(4) 0.030(3) -0.001(2) 0.003(2) 0.018(3)
C3 0.020(3) 0.021(4) 0.034(3) -0.005(3) 0.002(3) 0.005(3)
C7 0.018(3) 0.019(4) 0.035(3) 0.004(3) -0.003(3) -0.003(3)
C10 0.016(3) 0.021(4) 0.030(3) 0.002(3) 0.000(2) 0.002(3)
C2 0.018(3) 0.023(4) 0.028(3) -0.001(3) 0.000(2) -0.002(3)
C8 0.016(3) 0.017(4) 0.031(3) 0.002(3) -0.001(2) -0.004(2)
C1 0.022(3) 0.029(4) 0.030(3) 0.000(3) -0.007(3) 0.002(3)
C4 0.017(3) 0.028(4) 0.036(3) 0.004(3) -0.005(3) 0.002(3)
C13 0.023(3) 0.029(4) 0.034(3) 0.002(3) -0.001(3) 0.001(3)
C9 0.015(3) 0.031(4) 0.025(3) 0.002(3) -0.004(2) 0.000(3)
C5 0.022(3) 0.032(5) 0.026(3) 0.003(3) -0.003(3) -0.003(3)
C12 0.018(3) 0.039(5) 0.037(4) 0.003(3) -0.005(3) -0.001(3)
C11 0.017(3) 0.035(5) 0.051(4) -0.002(4) -0.008(3) 0.000(3)
C6 0.031(4) 0.045(5) 0.034(4) 0.006(4) -0.010(3) 0.002(3)

loop_
_atom_type_symbol
_atom_type_description
_atom_type_scat_dispersion_real
_atom_type_scat_dispersion_imag
_atom_type_scat_source
C C 0.0181 0.0091 'International Tables Vol C Tables 4.2.6.8 and 6.1.1.4'
H H 0.0000 0.0000 'International Tables Vol C Tables 4.2.6.8 and 6.1.1.4'
O O 0.0492 0.0322 'International Tables Vol C Tables 4.2.6.8 and 6.1.1.4'

loop_
_geom_angle_atom_site_label_1
_geom_angle_atom_site_label_2
_geom_angle_atom_site_label_3
_geom_angle
C23 O11 H11 109.5
C16 O9 H9 109.6
C14 O7 C22 111.5(5)
C24 O12 H12 109.5
C18 O10 C19 117.4(7)
O9 C16 C15 120.1(6)
O9 C16 C17 123.1(6)
C15 C16 C17 116.8(6)
O7 C22 C21 103.6(5)
O7 C22 C23 107.0(5)
O7 C22 C25 106.7(6)
C21 C22 C23 112.7(5)
C21 C22 C25 116.1(6)
C25 C22 C23 109.9(6)
C16 C15 C14 129.5(7)
C16 C15 C21 121.9(6)
C21 C15 C14 108.6(6)
O7 C14 C15 108.7(6)
O8 C14 O7 120.3(6)
O8 C14 C15 131.0(7)
C15 C21 C22 107.3(6)
C20 C21 C22 130.3(7)
C20 C21 C15 122.3(7)
O11 C23 C22 111.1(5)
O11 C23 H23 107.7
O11 C23 C24 109.3(6)
C22 C23 H23 107.7
C24 C23 C22 113.1(6)
C24 C23 H23 107.7
O10 C18 C20 113.8(6)
O10 C18 C17 123.3(7)
C17 C18 C20 122.9(6)
C21 C20 C18 115.1(6)
C21 C20 C26 125.3(7)
C18 C20 C26 119.6(6)
C16 C17 H17 119.6
C18 C17 C16 120.8(6)
C18 C17 H17 119.6
C20 C26 H26A 109.5
C20 C26 H26B 109.5
C20 C26 H26C 109.5
H26A C26 H26B 109.5
H26A C26 H26C 109.5
H26B C26 H26C 109.5
O12 C24 C23 111.1(6)
O12 C24 H24A 109.4
O12 C24 H24B 109.4
C23 C24 H24A 109.4
C23 C24 H24B 109.4
H24A C24 H24B 108.0
C22 C25 H25A 109.5
C22 C25 H25B 109.5
C22 C25 H25C 109.5
H25A C25 H25B 109.5
H25A C25 H25C 109.5
H25B C25 H25C 109.5
O10 C19 H19A 109.5
O10 C19 H19B 109.5
O10 C19 H19C 109.5
H19A C19 H19B 109.5
H19A C19 H19C 109.5
H19B C19 H19C 109.5
C1 O1 C9 110.7(5)
C3 O3 H3 109.5
C10 O5 H5 109.5
C11 O6 H6 109.5
C5 O4 C6 118.3(6)
O3 C3 C2 118.8(6)
O3 C3 C4 122.8(6)
C4 C3 C2 118.4(6)
C8 C7 C13 124.9(6)
C8 C7 C5 115.7(6)
C5 C7 C13 119.4(6)
O5 C10 H10 107.1
O5 C10 C9 112.7(5)
O5 C10 C11 111.2(6)
C9 C10 H10 107.1
C11 C10 H10 107.1
C11 C10 C9 111.3(6)
C3 C2 C8 120.8(6)
C3 C2 C1 129.9(6)
C8 C2 C1 109.2(6)
C7 C8 C2 122.5(6)
C7 C8 C9 128.5(6)
C2 C8 C9 108.5(5)
O1 C1 C2 108.1(6)
O2 C1 O1 119.3(6)
O2 C1 C2 132.5(7)
C3 C4 H4 120.2
C3 C4 C5 119.7(6)
C5 C4 H4 120.2
C7 C13 H13A 109.5
C7 C13 H13B 109.5
C7 C13 H13C 109.5
H13A C13 H13B 109.5
H13A C13 H13C 109.5
H13B C13 H13C 109.5
O1 C9 C10 107.7(5)
O1 C9 C8 102.8(5)
O1 C9 C12 105.3(5)
C8 C9 C10 108.3(5)
C8 C9 C12 117.9(6)
C12 C9 C10 113.8(6)
O4 C5 C7 114.5(6)
O4 C5 C4 122.6(6)
C7 C5 C4 122.9(6)
C9 C12 H12A 109.5
C9 C12 H12B 109.5
C9 C12 H12C 109.5
H12A C12 H12B 109.5
H12A C12 H12C 109.5
H12B C12 H12C 109.5
O6 C11 C10 110.3(6)
O6 C11 H11A 109.6
O6 C11 H11B 109.6
C10 C11 H11A 109.6
C10 C11 H11B 109.6
H11A C11 H11B 108.1
O4 C6 H6A 109.5
O4 C6 H6B 109.5
O4 C6 H6C 109.5
H6A C6 H6B 109.5
H6A C6 H6C 109.5
H6B C6 H6C 109.5

loop_
_geom_bond_atom_site_label_1
_geom_bond_atom_site_label_2
_geom_bond_distance
O11 H11 0.8200
O11 C23 1.440(8)
O9 H9 0.8200
O9 C16 1.336(9)
O7 C22 1.459(8)
O7 C14 1.352(9)
O12 H12 0.8200
O12 C24 1.420(10)
O10 C18 1.359(9)
O10 C19 1.444(11)
O8 C14 1.223(9)
C16 C15 1.389(10)
C16 C17 1.398(10)
C22 C21 1.519(9)
C22 C23 1.528(10)
C22 C25 1.526(8)
C15 C14 1.459(9)
C15 C21 1.402(10)
C21 C20 1.372(9)
C23 H23 0.9800
C23 C24 1.525(9)
C18 C20 1.430(10)
C18 C17 1.377(10)
C20 C26 1.524(11)
C17 H17 0.9300
C26 H26A 0.9600
C26 H26B 0.9600
C26 H26C 0.9600
C24 H24A 0.9700
C24 H24B 0.9700
C25 H25A 0.9600
C25 H25B 0.9600
C25 H25C 0.9600
C19 H19A 0.9600
C19 H19B 0.9600
C19 H19C 0.9600
O1 C1 1.382(8)
O1 C9 1.491(8)
O3 H3 0.8200
O3 C3 1.352(8)
O5 H5 0.8200
O5 C10 1.417(8)
O6 H6 0.8200
O6 C11 1.427(10)
O4 C5 1.370(8)
O4 C6 1.425(9)
O2 C1 1.214(9)
C3 C2 1.393(10)
C3 C4 1.382(10)
C7 C8 1.381(10)
C7 C13 1.508(10)
C7 C5 1.400(9)
C10 H10 0.9800
C10 C9 1.564(10)
C10 C11 1.527(8)
C2 C8 1.397(9)
C2 C1 1.459(9)
C8 C9 1.516(9)
C4 H4 0.9300
C4 C5 1.407(10)
C13 H13A 0.9600
C13 H13B 0.9600
C13 H13C 0.9600
C9 C12 1.518(8)
C12 H12A 0.9600
C12 H12B 0.9600
C12 H12C 0.9600
C11 H11A 0.9700
C11 H11B 0.9700
C6 H6A 0.9600
C6 H6B 0.9600
C6 H6C 0.9600

loop_
_geom_torsion_atom_site_label_1
_geom_torsion_atom_site_label_2
_geom_torsion_atom_site_label_3
_geom_torsion_atom_site_label_4
_geom_torsion
O11 C23 C24 O12 -63.7(8)
O9 C16 C15 C14 -5.0(12)
O9 C16 C15 C21 174.6(6)
O9 C16 C17 C18 -178.2(6)
O7 C22 C21 C15 -5.2(7)
O7 C22 C21 C20 177.0(7)
O7 C22 C23 O11 -53.5(6)
O7 C22 C23 C24 69.8(7)
O10 C18 C20 C21 178.4(6)
O10 C18 C20 C26 -2.3(10)
O10 C18 C17 C16 -177.8(7)
C16 C15 C14 O7 176.1(7)
C16 C15 C14 O8 -5.6(13)
C16 C15 C21 C22 -174.3(6)
C16 C15 C21 C20 3.7(11)
C22 O7 C14 O8 -178.4(6)
C22 O7 C14 C15 0.1(7)
C22 C21 C20 C18 176.8(7)
C22 C21 C20 C26 -2.5(13)
C22 C23 C24 O12 172.0(6)
C15 C16 C17 C18 -0.7(11)
C15 C21 C20 C18 -0.7(11)
C15 C21 C20 C26 -180.0(7)
C14 O7 C22 C21 3.1(7)
C14 O7 C22 C23 -116.2(6)
C14 O7 C22 C25 126.2(6)
C14 C15 C21 C22 5.4(8)
C14 C15 C21 C20 -176.6(7)
C21 C22 C23 O11 -166.8(5)
C21 C22 C23 C24 -43.5(8)
C21 C15 C14 O7 -3.6(8)
C21 C15 C14 O8 174.7(8)
C23 C22 C21 C15 110.1(7)
C23 C22 C21 C20 -67.7(9)
C20 C18 C17 C16 3.8(11)
C17 C16 C15 C14 177.4(7)
C17 C16 C15 C21 -3.0(11)
C17 C18 C20 C21 -3.0(11)
C17 C18 C20 C26 176.3(7)
C25 C22 C21 C15 -121.8(7)
C25 C22 C21 C20 60.4(11)
C25 C22 C23 O11 62.0(7)
C25 C22 C23 C24 -174.7(6)
C19 O10 C18 C20 -177.9(7)
C19 O10 C18 C17 3.5(11)
O3 C3 C2 C8 174.5(6)
O3 C3 C2 C1 -1.5(12)
O3 C3 C4 C5 -176.4(7)
O5 C10 C9 O1 -76.8(6)
O5 C10 C9 C8 172.7(5)
O5 C10 C9 C12 39.5(8)
O5 C10 C11 O6 -62.4(8)
C3 C2 C8 C7 3.2(10)
C3 C2 C8 C9 -169.2(6)
C3 C2 C1 O1 172.8(7)
C3 C2 C1 O2 -8.7(14)
C3 C4 C5 O4 179.9(7)
C3 C4 C5 C7 0.9(11)
C7 C8 C9 O1 179.9(6)
C7 C8 C9 C10 -66.4(8)
C7 C8 C9 C12 64.6(10)
C2 C3 C4 C5 0.9(11)
C2 C8 C9 O1 -8.3(7)
C2 C8 C9 C10 105.5(6)
C2 C8 C9 C12 -123.5(7)
C8 C7 C5 O4 -179.8(6)
C8 C7 C5 C4 -0.7(10)
C8 C2 C1 O1 -3.5(8)
C8 C2 C1 O2 174.9(8)
C1 O1 C9 C10 -107.9(6)
C1 O1 C9 C8 6.3(7)
C1 O1 C9 C12 130.3(6)
C1 C2 C8 C7 179.9(6)
C1 C2 C8 C9 7.5(8)
C4 C3 C2 C8 -2.9(11)
C4 C3 C2 C1 -178.8(7)
C13 C7 C8 C2 178.8(6)
C13 C7 C8 C9 -10.4(11)
C13 C7 C5 O4 0.1(10)
C13 C7 C5 C4 179.2(7)
C9 O1 C1 O2 179.2(7)
C9 O1 C1 C2 -2.1(7)
C9 C10 C11 O6 171.0(6)
C5 C7 C8 C2 -1.4(10)
C5 C7 C8 C9 169.4(7)
C11 C10 C9 O1 49.0(7)
C11 C10 C9 C8 -61.5(7)
C11 C10 C9 C12 165.3(6)
C6 O4 C5 C7 176.5(7)
C6 O4 C5 C4 -2.6(11)

loop_
_twin_individual_id
_twin_individual_mass_fraction_refined
1 0.6(5)
2 0.4(5)
